data_9011103
loop_
_publ_author_name
'Moore, A. E.'
'Taylor, H. F. W.'

_publ_section_title
;
 Crystal structure of ettringite
;
_journal_name_full 'Acta Crystallographica, Section B'
_journal_page_first 386
_journal_page_last 393
_journal_paper_doi 10.1107/S0567740870002443
_journal_volume 26
_journal_year 1970
_chemical_compound_source 'Scawt Hill, Northern Ireland'
_chemical_formula_sum 'Al2 Ca6 H66 O49.68 S3'
_chemical_name_mineral Ettringite
_space_group_IT_number 159
_symmetry_space_group_name_Hall 'P 3 -2c'
_symmetry_space_group_name_H-M 'P 3 1 c'
_cell_angle_alpha 90
_cell_angle_beta 90
_cell_angle_gamma 120
_cell_formula_units_Z 2
_cell_length_a 11.26
_cell_length_b 11.26
_cell_length_c 21.48
_cell_volume 2358.532
_database_code_amcsd 0009368
_exptl_crystal_density_diffrn 1.763
_cod_original_cell_volume 2358.531
_cod_original_formula_sum 'Al2 Ca6 O49.68 S3 H66'
_cod_database_code 9011103

loop_
_space_group_symop_operation_xyz
x,y,z
x-y,-y,1/2+z
-y,x-y,z
y,x,1/2+z
-x+y,-x,z
-x,-x+y,1/2+z

loop_
_atom_site_label
_atom_site_fract_x
_atom_site_fract_y
_atom_site_fract_z
_atom_site_occupancy
_atom_site_U_iso_or_equiv
_atom_site_type_symbol
_atom_site_attached_hydrogens
Al1 0.00000 0.00000 0.00000 1.00000 0.01520 Al 0
Al2 0.00000 0.00000 0.25000 1.00000 0.01520 Al 0
Ca1 0.00900 0.81600 0.87500 1.00000 0.02153 Ca 0
Ca2 0.99400 0.18900 0.12500 1.00000 0.02280 Ca 0
O-H1 0.99400 0.13400 0.94800 1.00000 0.02786 O 1
O-H2 0.99600 0.86500 0.05700 1.00000 0.01267 O 1
O-H3 0.00400 0.14600 0.80500 1.00000 0.02026 O 1
O-H4 0.00400 0.87600 0.19800 1.00000 0.01267 O 1
Wat5 0.00000 0.34800 0.04700 1.00000 0.04939 O 2
Wat6 0.01000 0.66300 0.95800 1.00000 0.02280 O 2
Wat7 0.99700 0.34500 0.19900 1.00000 0.04559 O 2
Wat8 0.99600 0.65500 0.78800 1.00000 0.03926 O 2
Wat9 0.26300 0.40500 0.61800 1.00000 0.03673 O 2
Wat10 0.74400 0.59300 0.37400 1.00000 0.06079 O 2
Wat11 0.25900 0.40600 0.12600 1.00000 0.06079 O 2
Wat12 0.76800 0.59800 0.87000 1.00000 0.02153 O 2
O13 0.33333 0.66667 0.42000 1.00000 0.02406 O 0
O14 0.33333 0.66667 0.81400 1.00000 0.09879 O 0
O15 0.33333 0.66667 0.07000 1.00000 0.05319 O 0
O16 0.19500 0.64200 0.51800 1.00000 0.05953 O 0
O17 0.19500 0.62000 0.72300 1.00000 0.05446 O 0
O18 0.19200 0.58500 0.98200 1.00000 0.02660 O 0
Wat19 0.19700 0.63700 0.24300 0.56000 0.06839 O 2
S1 0.33333 0.66667 0.49100 1.00000 0.02786 S 0
S2 0.33333 0.66667 0.75000 1.00000 0.02026 S 0
S3 0.33333 0.66667 0.00900 1.00000 0.01773 S 0

loop_
_cod_changelog_entry_id
_cod_changelog_entry_author
_cod_changelog_entry_date
_cod_changelog_entry_text
1
;cod-tools version 3.8.0
Id: cif_guess_AMCSD_atom_types 9581 2023-05-17 12:35:41Z saulius
;
2023-05-18T11:41:27+03:00
;Derived atom types and hydrogen counts
from atom names that follow the AMCSD naming convention
(Wat == water, O-H == hydroxyl).
;

loop_
_cod_related_entry_id
_cod_related_entry_database
_cod_related_entry_code
1 AMCSD 0009368
